data_7238889
loop_
_publ_author_name
'Nandajan, Paramjyothi C.'
'Neelakandan, Prakash P.'
'Ramaiah, Danaboyina'

_publ_section_title
;
 Interplay of monomer, intra- and intermolecular excimer fluorescence in
 cyclophanes and selective recognition of methanol vapours
;
_journal_issue 16
_journal_name_full 'RSC Advances'
_journal_page_first 5624
_journal_paper_doi 10.1039/c3ra21678k
_journal_volume 3
_journal_year 2013
_chemical_formula_moiety 'C38 H30 N4, 2(Br), 2(O) '
_chemical_formula_sum 'C38 H30 Br2 N4 O2'
_chemical_formula_weight 734.48
_space_group_IT_number 2
_space_group_name_Hall '-P 1'
_space_group_name_H-M_alt 'P -1'
_symmetry_cell_setting triclinic
_symmetry_space_group_name_H-M 'P -1'
_atom_sites_solution_hydrogens geom
_atom_sites_solution_primary direct
_atom_sites_solution_secondary difmap
_audit_creation_method SHELXL-97
_cell_angle_alpha 63.8699(15)
_cell_angle_beta 84.6098(15)
_cell_angle_gamma 83.0969(16)
_cell_formula_units_Z 1
_cell_length_a 8.3588(2)
_cell_length_b 10.3505(3)
_cell_length_c 10.9632(3)
_cell_measurement_reflns_used 2515
_cell_measurement_temperature 100(2)
_cell_measurement_theta_max 66.37
_cell_measurement_theta_min 4.78
_cell_volume 844.50(4)
_computing_cell_refinement 'Bruker SAINT'
_computing_data_collection 'Bruker APEX2'
_computing_data_reduction 'Bruker SAINT'
_computing_molecular_graphics 'Bruker SHELXTL'
_computing_publication_material 'Bruker SHELXTL'
_computing_structure_refinement 'SHELXL-97 (Sheldrick, 2008)'
_computing_structure_solution 'SHELXS-97 (Sheldrick, 2008)'
_diffrn_ambient_temperature 100(2)
_diffrn_measured_fraction_theta_full 0.973
_diffrn_measured_fraction_theta_max 0.973
_diffrn_measurement_device_type 'Bruker APEX-II CCD'
_diffrn_measurement_method '\f and \w scans'
_diffrn_radiation_monochromator 'MX optics'
_diffrn_radiation_source microsource
_diffrn_radiation_type CuK\a
_diffrn_radiation_wavelength 1.54178
_diffrn_reflns_av_R_equivalents 0.0000
_diffrn_reflns_av_sigmaI/netI 0.0319
_diffrn_reflns_limit_h_max 9
_diffrn_reflns_limit_h_min -9
_diffrn_reflns_limit_k_max 12
_diffrn_reflns_limit_k_min -10
_diffrn_reflns_limit_l_max 13
_diffrn_reflns_limit_l_min 0
_diffrn_reflns_number 2927
_diffrn_reflns_theta_full 67.02
_diffrn_reflns_theta_max 67.02
_diffrn_reflns_theta_min 4.50
_diffrn_standards_number 0
_exptl_absorpt_coefficient_mu 3.355
_exptl_absorpt_correction_T_max 0.7529
_exptl_absorpt_correction_T_min 0.6089
_exptl_absorpt_correction_type multi-scan
_exptl_absorpt_process_details 'Twinabs, Bruker'
_exptl_crystal_colour colourless
_exptl_crystal_density_diffrn 1.444
_exptl_crystal_density_method 'not measured'
_exptl_crystal_description palte
_exptl_crystal_F_000 372
_exptl_crystal_size_max 0.15
_exptl_crystal_size_mid 0.07
_exptl_crystal_size_min 0.03
_refine_diff_density_max 4.904
_refine_diff_density_min -0.630
_refine_diff_density_rms 0.309
_refine_ls_extinction_method none
_refine_ls_goodness_of_fit_ref 1.098
_refine_ls_hydrogen_treatment constr
_refine_ls_matrix_type full
_refine_ls_number_parameters 212
_refine_ls_number_reflns 2927
_refine_ls_number_restraints 0
_refine_ls_restrained_S_all 1.098
_refine_ls_R_factor_all 0.0844
_refine_ls_R_factor_gt 0.0786
_refine_ls_shift/su_max 0.000
_refine_ls_shift/su_mean 0.000
_refine_ls_structure_factor_coef Fsqd
_refine_ls_weighting_details 'calc w=1/[\s^2^(Fo^2^)+(0.1882P)^2^+0.0000P] where P=(Fo^2^+2Fc^2^)/3'
_refine_ls_weighting_scheme calc
_refine_ls_wR_factor_gt 0.2179
_refine_ls_wR_factor_ref 0.2278
_reflns_number_gt 2529
_reflns_number_total 2927
_reflns_threshold_expression >2sigma(I)
_cod_data_source_file c3ra21678k.txt
_cod_data_source_block n1545
_cod_depositor_comments
;
The following automatic conversions were performed:

data item '_symmetry_cell_setting' value 'Triclinic' was changed to
'triclinic' in accordance with the
/home/saulius/struct/COD-crude-data/automatic-downloads/DataCite-retrospective/RSC/depositions/lib/dictionaries/cif_core.dic
dictionary named 'cif_core.dic' version 2.4.2 last updated on
2011-04-26.

Automatic conversion script
Id: cif_fix_values 6909 2019-04-08 15:41:33Z antanas 
;
_cod_original_sg_symbol_H-M P-1
_cod_database_code 7238889

loop_
_symmetry_equiv_pos_as_xyz
'x, y, z'
'-x, -y, -z'

loop_
_atom_site_label
_atom_site_type_symbol
_atom_site_fract_x
_atom_site_fract_y
_atom_site_fract_z
_atom_site_U_iso_or_equiv
_atom_site_adp_type
_atom_site_occupancy
_atom_site_symmetry_multiplicity
_atom_site_calc_flag
_atom_site_refinement_flags
Br1 Br 0.0000 0.0000 0.5000 0.0314(3) Uani 1 2 d S
Br2 Br 0.0000 0.5000 0.5000 0.0304(3) Uani 1 2 d S
O1 O 0.1895(5) 0.3122(5) 0.3371(4) 0.0435(10) Uani 1 1 d .
N1 N 0.5610(5) 0.8327(4) 0.3602(4) 0.0262(9) Uani 1 1 d .
N2 N 0.3123(5) 0.8162(4) 0.3307(4) 0.0265(9) Uani 1 1 d .
C1 C 0.4479(5) 0.8747(5) 0.2694(5) 0.0247(10) Uani 1 1 d .
H1 H 0.4619 0.9369 0.1753 0.030 Uiso 1 1 calc R
C2 C 0.4929(6) 0.7454(6) 0.4862(5) 0.0417(18) Uani 1 1 d .
H2 H 0.5448 0.7004 0.5702 0.050 Uiso 1 1 calc R
C3 C 0.3376(6) 0.7368(7) 0.4661(5) 0.0430(15) Uani 1 1 d .
H3 H 0.2603 0.6847 0.5340 0.052 Uiso 1 1 calc R
C4 C 0.7297(5) 0.8719(5) 0.3292(5) 0.0258(10) Uani 1 1 d .
H4A H 0.8048 0.7837 0.3683 0.031 Uiso 1 1 calc R
H4B H 0.7484 0.9362 0.3707 0.031 Uiso 1 1 calc R
C5 C 0.1596(5) 0.8405(5) 0.2616(5) 0.0248(10) Uani 1 1 d .
H5A H 0.0795 0.9013 0.2906 0.030 Uiso 1 1 calc R
H5B H 0.1154 0.7466 0.2886 0.030 Uiso 1 1 calc R
C6 C 0.1872(5) 0.9136(5) 0.1092(5) 0.0224(10) Uani 1 1 d .
C7 C 0.1708(5) 1.0664(5) 0.0393(5) 0.0221(9) Uani 1 1 d .
C8 C 0.1325(6) 1.1537(6) 0.1113(5) 0.0291(11) Uani 1 1 d .
H8 H 0.1169 1.1089 0.2075 0.035 Uiso 1 1 calc R
C9 C 0.1184(6) 1.3007(6) 0.0425(5) 0.0319(11) Uani 1 1 d .
H9 H 0.0927 1.3575 0.0913 0.038 Uiso 1 1 calc R
C10 C 0.1417(6) 1.3693(5) -0.1006(5) 0.0332(12) Uani 1 1 d .
H10 H 0.1294 1.4717 -0.1475 0.040 Uiso 1 1 calc R
C11 C 0.1813(6) 1.2897(5) -0.1709(5) 0.0277(11) Uani 1 1 d .
H11 H 0.1994 1.3377 -0.2668 0.033 Uiso 1 1 calc R
C12 C 0.1969(5) 1.1346(5) -0.1045(5) 0.0226(10) Uani 1 1 d .
C13 C 0.2388(5) 1.0526(5) -0.1779(5) 0.0218(9) Uani 1 1 d .
C14 C 0.2607(5) 0.9000(5) -0.1076(5) 0.0244(10) Uani 1 1 d .
C15 C 0.3142(6) 0.8123(6) -0.1766(6) 0.0330(11) Uani 1 1 d .
H15 H 0.3322 0.8568 -0.2726 0.040 Uiso 1 1 calc R
C16 C 0.3398(7) 0.6662(6) -0.1071(6) 0.0384(12) Uani 1 1 d .
H16 H 0.3760 0.6102 -0.1553 0.046 Uiso 1 1 calc R
C17 C 0.3133(6) 0.5965(6) 0.0356(6) 0.0364(12) Uani 1 1 d .
H17 H 0.3305 0.4944 0.0829 0.044 Uiso 1 1 calc R
C18 C 0.2632(5) 0.6761(5) 0.1045(5) 0.0294(11) Uani 1 1 d .
H18 H 0.2464 0.6283 0.2005 0.035 Uiso 1 1 calc R
C19 C 0.2346(5) 0.8303(5) 0.0372(5) 0.0244(10) Uani 1 1 d .

loop_
_atom_site_aniso_label
_atom_site_aniso_U_11
_atom_site_aniso_U_22
_atom_site_aniso_U_33
_atom_site_aniso_U_23
_atom_site_aniso_U_13
_atom_site_aniso_U_12
Br1 0.0357(5) 0.0391(5) 0.0217(5) -0.0135(4) -0.0011(4) -0.0110(4)
Br2 0.0330(5) 0.0263(5) 0.0211(5) 0.0010(3) -0.0059(4) -0.0044(3)
O1 0.049(2) 0.045(2) 0.031(2) -0.0103(19) -0.004(2) -0.0089(19)
N1 0.0232(19) 0.030(2) 0.020(2) -0.0048(17) -0.0032(16) -0.0061(16)
N2 0.022(2) 0.030(2) 0.019(2) -0.0015(17) -0.0029(16) -0.0064(16)
C1 0.018(2) 0.031(2) 0.021(2) -0.005(2) -0.0018(17) -0.0071(17)
C2 0.033(3) 0.057(5) 0.019(3) 0.001(3) -0.005(3) -0.011(3)
C3 0.024(2) 0.062(4) 0.023(3) 0.002(3) -0.002(2) -0.013(2)
C4 0.020(2) 0.032(2) 0.024(3) -0.010(2) -0.0047(18) -0.0048(18)
C5 0.016(2) 0.030(2) 0.024(3) -0.006(2) -0.0020(19) -0.0058(17)
C6 0.0100(17) 0.031(2) 0.022(2) -0.006(2) -0.0031(16) -0.0052(16)
C7 0.0140(18) 0.028(2) 0.021(2) -0.0068(19) -0.0022(17) -0.0047(16)
C8 0.026(2) 0.035(3) 0.023(3) -0.008(2) -0.0057(19) -0.0071(19)
C9 0.032(3) 0.034(3) 0.032(3) -0.017(2) -0.004(2) -0.001(2)
C10 0.036(3) 0.025(2) 0.033(3) -0.007(2) -0.009(2) -0.003(2)
C11 0.029(2) 0.029(2) 0.019(3) -0.002(2) -0.0058(19) -0.0078(19)
C12 0.016(2) 0.027(2) 0.019(2) -0.0035(19) -0.0052(17) -0.0048(17)
C13 0.0131(19) 0.029(2) 0.021(2) -0.0066(19) -0.0046(17) -0.0054(16)
C14 0.018(2) 0.030(2) 0.022(2) -0.008(2) -0.0009(18) -0.0071(18)
C15 0.028(2) 0.037(3) 0.035(3) -0.017(2) 0.000(2) -0.005(2)
C16 0.033(3) 0.039(3) 0.047(3) -0.023(3) -0.001(2) -0.001(2)
C17 0.028(2) 0.032(3) 0.044(3) -0.011(2) -0.005(2) 0.000(2)
C18 0.025(2) 0.028(3) 0.025(3) -0.001(2) -0.003(2) -0.0043(19)
C19 0.014(2) 0.029(2) 0.027(3) -0.008(2) -0.0043(18) -0.0049(17)

loop_
_atom_type_symbol
_atom_type_description
_atom_type_scat_dispersion_real
_atom_type_scat_dispersion_imag
_atom_type_scat_source
C C 0.0181 0.0091 'International Tables Vol C Tables 4.2.6.8 and 6.1.1.4'
H H 0.0000 0.0000 'International Tables Vol C Tables 4.2.6.8 and 6.1.1.4'
N N 0.0311 0.0180 'International Tables Vol C Tables 4.2.6.8 and 6.1.1.4'
Br Br -0.6763 1.2805 'International Tables Vol C Tables 4.2.6.8 and 6.1.1.4'
O O 0.0492 0.0322 'International Tables Vol C Tables 4.2.6.8 and 6.1.1.4'

loop_
_geom_angle_atom_site_label_1
_geom_angle_atom_site_label_2
_geom_angle_atom_site_label_3
_geom_angle
_geom_angle_site_symmetry_1
_geom_angle_site_symmetry_3
C1 N1 C2 107.8(4) . .
C1 N1 C4 125.2(4) . .
C2 N1 C4 127.0(4) . .
C1 N2 C3 108.2(4) . .
C1 N2 C5 124.6(4) . .
C3 N2 C5 127.1(4) . .
N2 C1 N1 109.5(4) . .
N2 C1 H1 125.3 . .
N1 C1 H1 125.3 . .
C3 C2 N1 106.6(5) . .
C3 C2 H2 126.7 . .
N1 C2 H2 126.7 . .
C2 C3 N2 107.8(5) . .
C2 C3 H3 126.1 . .
N2 C3 H3 126.1 . .
N1 C4 C13 109.9(4) . 2_675
N1 C4 H4A 109.7 . .
C13 C4 H4A 109.7 2_675 .
N1 C4 H4B 109.7 . .
C13 C4 H4B 109.7 2_675 .
H4A C4 H4B 108.2 . .
N2 C5 C6 110.9(4) . .
N2 C5 H5A 109.5 . .
C6 C5 H5A 109.5 . .
N2 C5 H5B 109.5 . .
C6 C5 H5B 109.5 . .
H5A C5 H5B 108.0 . .
C19 C6 C7 120.1(4) . .
C19 C6 C5 120.0(4) . .
C7 C6 C5 119.8(4) . .
C6 C7 C12 119.5(4) . .
C6 C7 C8 121.2(5) . .
C12 C7 C8 119.3(4) . .
C9 C8 C7 120.4(5) . .
C9 C8 H8 119.8 . .
C7 C8 H8 119.8 . .
C8 C9 C10 120.6(5) . .
C8 C9 H9 119.7 . .
C10 C9 H9 119.7 . .
C11 C10 C9 120.3(5) . .
C11 C10 H10 119.9 . .
C9 C10 H10 119.9 . .
C10 C11 C12 121.7(5) . .
C10 C11 H11 119.1 . .
C12 C11 H11 119.1 . .
C13 C12 C7 120.9(4) . .
C13 C12 C11 121.5(4) . .
C7 C12 C11 117.6(4) . .
C12 C13 C14 119.7(4) . .
C12 C13 C4 119.6(4) . 2_675
C14 C13 C4 120.7(4) . 2_675
C13 C14 C15 121.8(5) . .
C13 C14 C19 119.8(4) . .
C15 C14 C19 118.3(4) . .
C16 C15 C14 121.1(5) . .
C16 C15 H15 119.4 . .
C14 C15 H15 119.4 . .
C15 C16 C17 120.9(5) . .
C15 C16 H16 119.6 . .
C17 C16 H16 119.6 . .
C18 C17 C16 119.7(5) . .
C18 C17 H17 120.2 . .
C16 C17 H17 120.2 . .
C17 C18 C19 122.0(5) . .
C17 C18 H18 119.0 . .
C19 C18 H18 119.0 . .
C6 C19 C14 119.9(4) . .
C6 C19 C18 122.1(5) . .
C14 C19 C18 118.0(4) . .

loop_
_geom_bond_atom_site_label_1
_geom_bond_atom_site_label_2
_geom_bond_distance
_geom_bond_site_symmetry_2
N1 C1 1.331(6) .
N1 C2 1.388(6) .
N1 C4 1.481(6) .
N2 C1 1.329(6) .
N2 C3 1.366(7) .
N2 C5 1.484(6) .
C1 H1 0.9500 .
C2 C3 1.356(7) .
C2 H2 0.9500 .
C3 H3 0.9500 .
C4 C13 1.503(6) 2_675
C4 H4A 0.9900 .
C4 H4B 0.9900 .
C5 C6 1.509(7) .
C5 H5A 0.9900 .
C5 H5B 0.9900 .
C6 C19 1.408(7) .
C6 C7 1.416(7) .
C7 C12 1.422(7) .
C7 C8 1.433(7) .
C8 C9 1.364(7) .
C8 H8 0.9500 .
C9 C10 1.413(8) .
C9 H9 0.9500 .
C10 C11 1.352(7) .
C10 H10 0.9500 .
C11 C12 1.437(6) .
C11 H11 0.9500 .
C12 C13 1.402(7) .
C13 C14 1.417(7) .
C13 C4 1.503(6) 2_675
C14 C15 1.428(7) .
C14 C19 1.432(7) .
C15 C16 1.361(8) .
C15 H15 0.9500 .
C16 C17 1.413(8) .
C16 H16 0.9500 .
C17 C18 1.353(8) .
C17 H17 0.9500 .
C18 C19 1.433(7) .
C18 H18 0.9500 .

loop_
_geom_torsion_atom_site_label_1
_geom_torsion_atom_site_label_2
_geom_torsion_atom_site_label_3
_geom_torsion_atom_site_label_4
_geom_torsion
_geom_torsion_site_symmetry_1
_geom_torsion_site_symmetry_4
C3 N2 C1 N1 1.5(6) . .
C5 N2 C1 N1 179.2(4) . .
C2 N1 C1 N2 -1.3(6) . .
C4 N1 C1 N2 177.9(4) . .
C1 N1 C2 C3 0.5(7) . .
C4 N1 C2 C3 -178.6(5) . .
N1 C2 C3 N2 0.4(7) . .
C1 N2 C3 C2 -1.2(7) . .
C5 N2 C3 C2 -178.8(5) . .
C1 N1 C4 C13 -8.4(6) . 2_675
C2 N1 C4 C13 170.6(5) . 2_675
C1 N2 C5 C6 12.0(7) . .
C3 N2 C5 C6 -170.8(5) . .
N2 C5 C6 C19 87.1(5) . .
N2 C5 C6 C7 -90.7(5) . .
C19 C6 C7 C12 2.3(6) . .
C5 C6 C7 C12 -179.9(4) . .
C19 C6 C7 C8 -176.1(4) . .
C5 C6 C7 C8 1.7(6) . .
C6 C7 C8 C9 179.5(4) . .
C12 C7 C8 C9 1.1(7) . .
C7 C8 C9 C10 -0.2(7) . .
C8 C9 C10 C11 -1.3(8) . .
C9 C10 C11 C12 1.7(7) . .
C6 C7 C12 C13 -0.1(6) . .
C8 C7 C12 C13 178.3(4) . .
C6 C7 C12 C11 -179.1(4) . .
C8 C7 C12 C11 -0.7(6) . .
C10 C11 C12 C13 -179.7(4) . .
C10 C11 C12 C7 -0.7(7) . .
C7 C12 C13 C14 -2.1(6) . .
C11 C12 C13 C14 176.9(4) . .
C7 C12 C13 C4 -178.2(4) . 2_675
C11 C12 C13 C4 0.8(6) . 2_675
C12 C13 C14 C15 -175.6(4) . .
C4 C13 C14 C15 0.5(6) 2_675 .
C12 C13 C14 C19 2.1(6) . .
C4 C13 C14 C19 178.1(4) 2_675 .
C13 C14 C15 C16 177.8(5) . .
C19 C14 C15 C16 0.1(7) . .
C14 C15 C16 C17 0.4(8) . .
C15 C16 C17 C18 -0.6(8) . .
C16 C17 C18 C19 0.4(7) . .
C7 C6 C19 C14 -2.3(6) . .
C5 C6 C19 C14 180.0(4) . .
C7 C6 C19 C18 175.7(4) . .
C5 C6 C19 C18 -2.0(6) . .
C13 C14 C19 C6 0.1(6) . .
C15 C14 C19 C6 177.8(4) . .
C13 C14 C19 C18 -178.0(4) . .
C15 C14 C19 C18 -0.3(6) . .
C17 C18 C19 C6 -178.1(4) . .
C17 C18 C19 C14 0.0(7) . .
